data_7245095
loop_
_publ_author_name
'Li, Yanli'
'Li, Huijun'
'Liu, Yicheng'
'Xu, Zhouqing'

_publ_section_title
;
 Reversible luminescence tuning behavior in a thermal-stimuli-responsive
 anthracene-based coordination polymer
;
_journal_name_full CrystEngComm
_journal_paper_doi 10.1039/D2CE00496H
_journal_year 2022
_chemical_formula_moiety 'C59 H43 N O11 Zn2, C3 H7 N O'
_chemical_formula_sum 'C62 H50 N2 O12 Zn2'
_chemical_formula_weight 1145.78
_space_group_crystal_system monoclinic
_space_group_IT_number 14
_space_group_name_Hall '-P 2ybc'
_space_group_name_H-M_alt 'P 1 21/c 1'
_atom_sites_solution_hydrogens mixed
_atom_sites_solution_primary dual
_audit_creation_date 2021-09-08
_audit_creation_method
;
Olex2 1.5
(compiled 2021.08.20 svn.r13c46975 for OlexSys, GUI svn.r6396)
;
_audit_update_record
;
2021-10-22 deposited with the CCDC.	2022-05-16 downloaded from the CCDC.
;
_cell_angle_alpha 90
_cell_angle_beta 93.6700(10)
_cell_angle_gamma 90
_cell_formula_units_Z 4
_cell_length_a 13.8555(3)
_cell_length_b 11.5530(3)
_cell_length_c 32.4314(8)
_cell_measurement_reflns_used 9923
_cell_measurement_temperature 296.15
_cell_measurement_theta_max 27.41
_cell_measurement_theta_min 2.30
_cell_volume 5180.7(2)
_computing_cell_refinement 'SAINT V8.40B (?, 2016)'
_computing_data_reduction 'SAINT V8.40B (?, 2016)'
_computing_molecular_graphics 'Olex2 1.5 (Dolomanov et al., 2009)'
_computing_publication_material 'Olex2 1.5 (Dolomanov et al., 2009)'
_computing_structure_refinement 'SHELXL 2018/3 (Sheldrick, 2015)'
_computing_structure_solution 'SHELXT 2018/2 (Sheldrick, 2018)'
_diffrn_ambient_temperature 296.15
_diffrn_measured_fraction_theta_full 0.998
_diffrn_measured_fraction_theta_max 0.998
_diffrn_measurement_device_type 'Bruker APEX-II CCD'
_diffrn_measurement_method '\f and \w scans'
_diffrn_radiation_type MoK\a
_diffrn_radiation_wavelength 0.71073
_diffrn_reflns_av_R_equivalents 0.0568
_diffrn_reflns_av_unetI/netI 0.0506
_diffrn_reflns_Laue_measured_fraction_full 0.998
_diffrn_reflns_Laue_measured_fraction_max 0.998
_diffrn_reflns_limit_h_max 14
_diffrn_reflns_limit_h_min -17
_diffrn_reflns_limit_k_max 14
_diffrn_reflns_limit_k_min -14
_diffrn_reflns_limit_l_max 42
_diffrn_reflns_limit_l_min -37
_diffrn_reflns_number 48711
_diffrn_reflns_point_group_measured_fraction_full 0.998
_diffrn_reflns_point_group_measured_fraction_max 0.998
_diffrn_reflns_theta_full 25.242
_diffrn_reflns_theta_max 27.461
_diffrn_reflns_theta_min 2.166
_diffrn_source_current 40.0
_diffrn_source_power 2.0
_diffrn_source_voltage 50.0
_diffrn_standards_number 0
_exptl_absorpt_coefficient_mu 0.995
_exptl_absorpt_correction_T_max 0.7456
_exptl_absorpt_correction_T_min 0.6890
_exptl_absorpt_correction_type multi-scan
_exptl_absorpt_process_details
;
SADABS-2016/2 (Bruker,2016/2) was used for absorption correction.
wR2(int) was 0.0579 before and 0.0516 after correction.
The Ratio of minimum to maximum transmission is 0.9241.
The \l/2 correction factor is Not present.
;
_exptl_crystal_colour yellow
_exptl_crystal_colour_primary yellow
_exptl_crystal_density_diffrn 1.469
_exptl_crystal_description block
_exptl_crystal_F_000 2368
_exptl_crystal_size_max 0.23
_exptl_crystal_size_mid 0.22
_exptl_crystal_size_min 0.2
_refine_diff_density_max 1.020
_refine_diff_density_min -0.826
_refine_diff_density_rms 0.073
_refine_ls_extinction_method none
_refine_ls_goodness_of_fit_ref 1.042
_refine_ls_hydrogen_treatment constr
_refine_ls_matrix_type full
_refine_ls_number_parameters 711
_refine_ls_number_reflns 11806
_refine_ls_number_restraints 7
_refine_ls_restrained_S_all 1.049
_refine_ls_R_factor_all 0.0681
_refine_ls_R_factor_gt 0.0457
_refine_ls_shift/su_max 0.003
_refine_ls_shift/su_mean 0.000
_refine_ls_structure_factor_coef Fsqd
_refine_ls_weighting_details 'w=1/[\s^2^(Fo^2^)+(0.0242P)^2^+7.8047P] where P=(Fo^2^+2Fc^2^)/3'
_refine_ls_weighting_scheme calc
_refine_ls_wR_factor_gt 0.0929
_refine_ls_wR_factor_ref 0.1035
_reflns_Friedel_coverage 0.000
_reflns_number_gt 8996
_reflns_number_total 11806
_reflns_threshold_expression 'I > 2\s(I)'
_cod_data_source_file d2ce00496h5.cif
_cod_data_source_block 1
_cod_database_code 7245095
_shelx_shelxl_version_number 2018/3
_shelx_space_group_comment
;
The symmetry employed for this shelxl refinement is uniquely defined
by the following loop, which should always be used as a source of
symmetry information in preference to the above space-group names.
They are only intended as comments.
;
_shelx_estimated_absorpt_t_max 0.826
_shelx_estimated_absorpt_t_min 0.803
_olex2_refinement_description
;
1. Fixed Uiso
 At 1.2 times of:
  All C(H) groups
 At 1.5 times of:
  All C(H,H,H) groups, All O(H,H) groups
2. Restrained distances
 Zn1-H12A \\sim Zn1-H12B
 with sigma of 0.02
3. Uiso/Uaniso restraints and constraints
Uanis(C61) \\sim Ueq: with sigma of 0.001 and sigma for terminal atoms of 0.002
4.a Free rotating group:
 O12(H12A,H12B)
4.b Rotating group:
 O9(H9A,H9B)
4.c Aromatic/amide H refined with riding coordinates:
 C16(H16), C18(H18), C26(H26), C42(H42), C44(H44), C46(H46), C54(H54),
 C58(H58), C60(H60), C31(H31), C2(H2), C33(H33), C9(H9), C37(H37), C19(H19),
 C39(H39), C5(H5), C41(H41), C21(H21), C43(H43), C11(H11), C45(H45), C23(H23),
 C47(H47), C3(H3), C49(H49), C25(H25), C51(H51), C13(H13), C53(H53), C27(H27),
 C55(H55), C7(H7), C57(H57)
4.d Idealised Me refined as rotating group:
 C29(H29A,H29B,H29C), C59(H59A,H59B,H59C), C15(H15A,H15B,H15C), C61(H61A,H61B,
 H61C)
;
_olex2_submission_special_instructions 'No special instructions were received'

loop_
_space_group_symop_operation_xyz
'x, y, z'
'-x, y+1/2, -z+1/2'
'-x, -y, -z'
'x, -y-1/2, z-1/2'

loop_
_atom_site_label
_atom_site_type_symbol
_atom_site_fract_x
_atom_site_fract_y
_atom_site_fract_z
_atom_site_U_iso_or_equiv
_atom_site_adp_type
_atom_site_occupancy
_atom_site_site_symmetry_order
_atom_site_calc_flag
_atom_site_refinement_flags_posn
_atom_site_refinement_flags_adp
_atom_site_refinement_flags_occupancy
_atom_site_disorder_assembly
_atom_site_disorder_group
Zn1 Zn 0.09216(2) -0.11772(3) 0.24205(2) 0.02102(8) Uani 1 1 d D . . . .
Zn2 Zn 0.39448(2) 0.62614(3) 0.77519(2) 0.01974(8) Uani 1 1 d . . . . .
O1 O 0.22506(14) 0.62460(16) 0.71383(5) 0.0243(4) Uani 1 1 d . . . . .
O4 O 0.37688(15) 0.56114(18) 0.72044(6) 0.0291(5) Uani 1 1 d . . . . .
O6 O 0.49731(15) 0.56624(17) 0.81299(6) 0.0278(4) Uani 1 1 d . . . . .
O8 O 0.14426(15) -0.03652(18) 0.29287(6) 0.0294(5) Uani 1 1 d . . . . .
O10 O 0.28361(14) -0.12792(17) 0.30911(5) 0.0254(4) Uani 1 1 d . . . . .
O12 O 0.10095(15) -0.28930(17) 0.25227(6) 0.0289(5) Uani 1 1 d G . . . .
H12A H 0.056175 -0.325317 0.263608 0.043 Uiso 1 1 d DG U . . .
H12B H 0.152845 -0.320775 0.262106 0.043 Uiso 1 1 d DG U . . .
O3 O 0.26107(16) 0.92266(18) 0.77848(7) 0.0376(5) Uani 1 1 d . . . . .
O7 O 1.01167(15) -0.10593(18) 1.18659(6) 0.0309(5) Uani 1 1 d . . . . .
O2 O -0.04269(15) -0.12943(19) 0.27337(6) 0.0322(5) Uani 1 1 d . . . . .
O9 O 0.42322(15) 0.79446(16) 0.77257(6) 0.0298(5) Uani 1 1 d . . . . .
H9A H 0.443295 0.810725 0.748992 0.045 Uiso 1 1 d R U . . .
H9B H 0.370910 0.832836 0.773649 0.045 Uiso 1 1 d R U . . .
O5 O 0.48019(16) 0.38661(18) 0.78874(6) 0.0316(5) Uani 1 1 d . . . . .
O11 O 1.03285(16) 0.06431(19) 1.21591(6) 0.0340(5) Uani 1 1 d . . . . .
C1 C 0.5100(2) 0.4563(2) 0.81544(8) 0.0218(6) Uani 1 1 d . . . . .
C4 C 0.8549(2) 0.1590(2) 1.07938(8) 0.0209(6) Uani 1 1 d . . . . .
C6 C 0.8064(2) 0.2095(2) 1.04112(8) 0.0203(5) Uani 1 1 d . . . . .
C8 C 0.7111(2) 0.2505(2) 1.04174(8) 0.0198(5) Uani 1 1 d . . . . .
C10 C 0.7081(2) 0.2881(2) 0.96693(8) 0.0200(5) Uani 1 1 d . . . . .
C12 C 0.5633(2) 0.4135(2) 0.85448(8) 0.0205(5) Uani 1 1 d . . . . .
C14 C 0.8027(2) 0.2463(2) 0.96641(8) 0.0199(5) Uani 1 1 d . . . . .
C16 C 0.8493(2) 0.0401(2) 1.08613(8) 0.0250(6) Uani 1 1 d . . . . .
H16 H 0.814037 -0.006097 1.067107 0.030 Uiso 1 1 calc R U . . .
C18 C 0.2003(2) 0.5181(2) 0.63514(8) 0.0220(6) Uani 1 1 d . . . . .
H18 H 0.151884 0.568182 0.642639 0.026 Uiso 1 1 calc R U . . .
C20 C 0.1995(2) 0.2174(2) 0.54308(8) 0.0237(6) Uani 1 1 d . . . . .
C22 C 0.2254(2) 0.0059(2) 0.35687(8) 0.0190(5) Uani 1 1 d . . . . .
C24 C 0.6610(2) 0.2908(2) 1.00415(8) 0.0209(6) Uani 1 1 d . . . . .
C26 C 0.3122(2) 0.0065(2) 0.38050(8) 0.0223(6) Uani 1 1 d . . . . .
H26 H 0.365343 -0.032253 0.371128 0.027 Uiso 1 1 calc R U . . .
C28 C 0.8537(2) 0.2075(2) 1.00404(8) 0.0197(5) Uani 1 1 d . . . . .
C30 C 0.9485(2) 0.0578(3) 1.14944(8) 0.0235(6) Uani 1 1 d . . . . .
N1 N -0.1540(2) -0.0388(3) 0.31085(8) 0.0444(7) Uani 1 1 d . . . . .
C32 C 0.2524(2) 0.3203(2) 0.54587(8) 0.0237(6) Uani 1 1 d . . . . .
C34 C 0.2994(2) 0.2922(2) 0.47455(8) 0.0228(6) Uani 1 1 d . . . . .
C36 C 0.2934(2) 0.5671(2) 0.70153(8) 0.0220(6) Uani 1 1 d . . . . .
C38 C 0.2478(2) 0.1884(2) 0.47207(8) 0.0218(6) Uani 1 1 d . . . . .
C40 C 0.6572(2) 0.3311(2) 0.92796(8) 0.0216(6) Uani 1 1 d . . . . .
C42 C 0.5983(2) 0.4902(2) 0.88479(8) 0.0236(6) Uani 1 1 d . . . . .
H42 H 0.590789 0.569429 0.880762 0.028 Uiso 1 1 calc R U . . .
C44 C 0.6447(2) 0.4488(2) 0.92127(8) 0.0248(6) Uani 1 1 d . . . . .
H44 H 0.667536 0.501032 0.941431 0.030 Uiso 1 1 calc R U . . .
C46 C 0.3206(2) 0.0644(2) 0.41801(8) 0.0238(6) Uani 1 1 d . . . . .
H46 H 0.379500 0.064927 0.433465 0.029 Uiso 1 1 calc R U . . .
C48 C 0.1972(2) 0.1495(2) 0.50573(8) 0.0218(6) Uani 1 1 d . . . . .
N2 N 0.2942(2) 1.1062(2) 0.79923(10) 0.0446(7) Uani 1 1 d . . . . .
C50 C 0.2413(2) 0.1217(2) 0.43262(8) 0.0216(5) Uani 1 1 d . . . . .
C52 C 0.2821(2) 0.5027(2) 0.66138(8) 0.0220(6) Uani 1 1 d . . . . .
C54 C 0.9507(2) 0.1679(2) 1.00249(9) 0.0265(6) Uani 1 1 d . . . . .
H54 H 0.984118 0.143355 1.026694 0.032 Uiso 1 1 calc R U . . .
C56 C 0.3006(2) 0.3606(2) 0.51186(8) 0.0230(6) Uani 1 1 d . . . . .
C58 C 0.1898(2) 0.4594(2) 0.59767(8) 0.0238(6) Uani 1 1 d . . . . .
H58 H 0.134172 0.470049 0.580489 0.029 Uiso 1 1 calc R U . . .
C60 C 0.2363(2) 1.0219(3) 0.78739(9) 0.0301(7) Uani 1 1 d . . . . .
H60 H 0.170388 1.037928 0.785484 0.036 Uiso 1 1 calc R U . . .
C62 C 0.2172(2) -0.0571(2) 0.31628(8) 0.0208(6) Uani 1 1 d . . . . .
C31 C 0.1461(2) 0.0635(2) 0.37114(8) 0.0254(6) Uani 1 1 d . . . . .
H31 H 0.087692 0.063836 0.355353 0.031 Uiso 1 1 calc R U . . .
C2 C 0.8535(2) 0.2415(2) 0.92936(8) 0.0228(6) Uani 1 1 d . . . . .
H2 H 0.822487 0.266604 0.904684 0.027 Uiso 1 1 calc R U . . .
C33 C 0.9061(2) 0.2268(2) 1.10875(8) 0.0262(6) Uani 1 1 d . . . . .
H33 H 0.909401 0.306440 1.105013 0.031 Uiso 1 1 calc R U . . .
C17 C 1.0009(2) 0.0029(3) 1.18626(9) 0.0279(6) Uani 1 1 d . . . . .
C35 C 0.2611(2) 0.3858(2) 0.58579(8) 0.0256(6) Uani 1 1 d . . . . .
C9 C 0.9523(2) 0.1767(3) 1.14354(9) 0.0284(6) Uani 1 1 d . . . . .
H9 H 0.985957 0.222983 1.163007 0.034 Uiso 1 1 calc R U . . .
C37 C 0.5621(2) 0.3249(2) 1.00574(9) 0.0269(6) Uani 1 1 d . . . . .
H37 H 0.528619 0.351140 0.981799 0.032 Uiso 1 1 calc R U . . .
C19 C 0.9957(2) 0.1652(3) 0.96627(9) 0.0292(6) Uani 1 1 d . . . . .
H19 H 1.059316 0.139606 0.965932 0.035 Uiso 1 1 calc R U . . .
C39 C 0.5778(2) 0.2958(2) 0.86064(9) 0.0267(6) Uani 1 1 d . . . . .
H39 H 0.556508 0.243742 0.840153 0.032 Uiso 1 1 calc R U . . .
C5 C 0.9451(2) 0.2015(2) 0.92924(9) 0.0258(6) Uani 1 1 d . . . . .
H5 H 0.975245 0.197719 0.904480 0.031 Uiso 1 1 calc R U . . .
C41 C 0.8955(2) -0.0102(2) 1.12078(8) 0.0259(6) Uani 1 1 d . . . . .
H41 H 0.891021 -0.089634 1.124899 0.031 Uiso 1 1 calc R U . . .
C21 C 0.1439(2) 0.0436(2) 0.50466(9) 0.0266(6) Uani 1 1 d . . . . .
H21 H 0.144203 -0.002880 0.481263 0.032 Uiso 1 1 calc R U . . .
C43 C 0.1537(2) 0.1202(3) 0.40864(8) 0.0274(6) Uani 1 1 d . . . . .
H43 H 0.100077 0.157842 0.418079 0.033 Uiso 1 1 calc R U . . .
C11 C 0.3510(2) 0.3359(3) 0.44088(9) 0.0300(7) Uani 1 1 d . . . . .
H11 H 0.351826 0.292762 0.416688 0.036 Uiso 1 1 calc R U . . .
C45 C 0.3500(2) 0.4693(2) 0.51240(9) 0.0293(7) Uani 1 1 d . . . . .
H45 H 0.349761 0.515554 0.535856 0.035 Uiso 1 1 calc R U . . .
C23 C 0.5161(2) 0.3197(3) 1.04135(9) 0.0295(7) Uani 1 1 d . . . . .
H23 H 0.451365 0.341001 1.041458 0.035 Uiso 1 1 calc R U . . .
C47 C -0.0712(2) -0.0437(3) 0.29240(9) 0.0334(7) Uani 1 1 d . . . . .
H47 H -0.031746 0.021477 0.293821 0.040 Uiso 1 1 calc R U . . .
C3 C 0.6595(2) 0.2490(2) 1.07859(8) 0.0244(6) Uani 1 1 d . . . . .
H3 H 0.691033 0.224512 1.103237 0.029 Uiso 1 1 calc R U . . .
C49 C 0.6236(2) 0.2549(2) 0.89696(9) 0.0277(6) Uani 1 1 d . . . . .
H49 H 0.632094 0.175653 0.900708 0.033 Uiso 1 1 calc R U . . .
C25 C 0.1450(2) 0.1766(3) 0.57620(9) 0.0303(7) Uani 1 1 d . . . . .
H25 H 0.145201 0.219337 0.600494 0.036 Uiso 1 1 calc R U . . .
C51 C 0.0931(2) 0.0090(3) 0.53674(9) 0.0305(7) Uani 1 1 d . . . . .
H51 H 0.058072 -0.059726 0.534918 0.037 Uiso 1 1 calc R U . . .
C13 C 0.3975(2) 0.5067(3) 0.47942(10) 0.0323(7) Uani 1 1 d . . . . .
H13 H 0.429304 0.577639 0.480604 0.039 Uiso 1 1 calc R U . . .
C53 C 0.5661(2) 0.2822(2) 1.07832(9) 0.0281(6) Uani 1 1 d . . . . .
H53 H 0.534255 0.280453 1.102707 0.034 Uiso 1 1 calc R U . . .
C27 C 0.3542(2) 0.4285(3) 0.64968(10) 0.0386(8) Uani 1 1 d . . . . .
H27 H 0.409694 0.417642 0.666950 0.046 Uiso 1 1 calc R U . . .
C55 C 0.0931(2) 0.0770(3) 0.57302(10) 0.0341(7) Uani 1 1 d . . . . .
H55 H 0.057310 0.053309 0.594815 0.041 Uiso 1 1 calc R U . . .
C7 C 0.3984(2) 0.4381(3) 0.44344(10) 0.0352(7) Uani 1 1 d . . . . .
H7 H 0.432020 0.463556 0.421240 0.042 Uiso 1 1 calc R U . . .
C57 C 0.3435(3) 0.3705(3) 0.61218(10) 0.0444(9) Uani 1 1 d . . . . .
H57 H 0.392051 0.320752 0.604546 0.053 Uiso 1 1 calc R U . . .
C29 C -0.2202(3) -0.1357(4) 0.31009(12) 0.0616(12) Uani 1 1 d . . . . .
H29A H -0.277625 -0.116492 0.293351 0.092 Uiso 1 1 calc R U . . .
H29B H -0.236953 -0.152648 0.337707 0.092 Uiso 1 1 calc R U . . .
H29C H -0.189940 -0.202115 0.298690 0.092 Uiso 1 1 calc R U . . .
C59 C 0.2578(3) 1.2206(3) 0.80865(15) 0.0664(13) Uani 1 1 d . . . . .
H59A H 0.283531 1.276453 0.790389 0.100 Uiso 1 1 calc R U . . .
H59B H 0.277269 1.240218 0.836724 0.100 Uiso 1 1 calc R U . . .
H59C H 0.188462 1.220647 0.805066 0.100 Uiso 1 1 calc R U . . .
C15 C -0.1849(3) 0.0695(4) 0.32926(12) 0.0619(12) Uani 1 1 d . . . . .
H15A H -0.134256 0.125952 0.328167 0.093 Uiso 1 1 calc R U . . .
H15B H -0.198509 0.056156 0.357522 0.093 Uiso 1 1 calc R U . . .
H15C H -0.242039 0.097433 0.314190 0.093 Uiso 1 1 calc R U . . .
C61 C 0.3975(4) 1.0908(5) 0.80180(18) 0.0942(17) Uani 1 1 d . U . . .
H61A H 0.417322 1.053859 0.827464 0.141 Uiso 1 1 calc R U . . .
H61B H 0.428481 1.164931 0.800413 0.141 Uiso 1 1 calc R U . . .
H61C H 0.415580 1.043464 0.779226 0.141 Uiso 1 1 calc R U . . .

loop_
_atom_site_aniso_label
_atom_site_aniso_U_11
_atom_site_aniso_U_22
_atom_site_aniso_U_33
_atom_site_aniso_U_23
_atom_site_aniso_U_13
_atom_site_aniso_U_12
Zn1 0.02206(17) 0.02554(16) 0.01489(15) -0.00043(12) -0.00339(12) 0.00312(13)
Zn2 0.02203(17) 0.02229(15) 0.01434(14) 0.00108(12) -0.00314(12) 0.00004(13)
O1 0.0253(11) 0.0300(10) 0.0178(9) -0.0047(8) 0.0032(8) 0.0022(9)
O4 0.0239(11) 0.0424(12) 0.0199(10) -0.0077(9) -0.0075(8) 0.0063(9)
O6 0.0308(12) 0.0281(10) 0.0232(10) 0.0054(8) -0.0085(8) 0.0038(9)
O8 0.0292(12) 0.0395(11) 0.0181(10) -0.0083(8) -0.0082(8) 0.0095(9)
O10 0.0285(11) 0.0292(10) 0.0186(9) -0.0034(8) 0.0029(8) 0.0078(9)
O12 0.0225(11) 0.0276(11) 0.0365(12) 0.0083(9) 0.0017(9) 0.0030(9)
O3 0.0267(12) 0.0282(11) 0.0572(15) -0.0090(10) -0.0015(11) -0.0015(9)
O7 0.0305(12) 0.0378(12) 0.0242(10) 0.0082(9) 0.0001(9) 0.0117(9)
O2 0.0268(12) 0.0416(12) 0.0282(11) 0.0036(10) 0.0021(9) 0.0044(10)
O9 0.0307(12) 0.0238(10) 0.0355(12) 0.0048(9) 0.0064(9) 0.0018(9)
O5 0.0375(13) 0.0365(11) 0.0195(10) -0.0047(9) -0.0073(9) 0.0041(10)
O11 0.0316(13) 0.0490(13) 0.0202(10) 0.0026(9) -0.0071(9) 0.0056(10)
C1 0.0166(14) 0.0286(14) 0.0197(13) 0.0024(11) -0.0015(10) 0.0033(11)
C4 0.0181(14) 0.0258(13) 0.0184(13) 0.0013(11) -0.0006(10) 0.0046(11)
C6 0.0198(14) 0.0220(13) 0.0185(13) 0.0010(10) -0.0031(10) 0.0002(11)
C8 0.0188(14) 0.0204(12) 0.0198(13) -0.0013(10) -0.0010(10) 0.0018(11)
C10 0.0214(14) 0.0177(12) 0.0206(13) 0.0028(10) -0.0017(11) 0.0001(10)
C12 0.0189(14) 0.0260(13) 0.0161(12) 0.0021(10) -0.0018(10) 0.0025(11)
C14 0.0210(14) 0.0177(12) 0.0205(13) 0.0007(10) -0.0022(11) 0.0004(10)
C16 0.0261(16) 0.0251(14) 0.0229(14) -0.0027(11) -0.0054(11) 0.0036(12)
C18 0.0216(15) 0.0247(13) 0.0196(13) -0.0034(11) 0.0005(11) 0.0054(11)
C20 0.0236(15) 0.0287(14) 0.0180(13) -0.0036(11) -0.0038(11) 0.0060(12)
C22 0.0231(14) 0.0191(12) 0.0147(12) 0.0001(10) 0.0010(10) -0.0007(10)
C24 0.0205(14) 0.0189(12) 0.0230(13) 0.0005(10) -0.0004(11) 0.0021(11)
C26 0.0212(15) 0.0239(13) 0.0217(13) -0.0001(11) 0.0010(11) 0.0044(11)
C28 0.0192(14) 0.0218(13) 0.0178(12) 0.0015(10) -0.0010(10) 0.0016(11)
C30 0.0199(14) 0.0344(15) 0.0162(13) 0.0037(11) 0.0004(11) 0.0079(12)
N1 0.0330(17) 0.072(2) 0.0297(14) 0.0070(14) 0.0104(12) 0.0092(15)
C32 0.0241(15) 0.0255(14) 0.0211(13) -0.0081(11) -0.0030(11) 0.0074(12)
C34 0.0223(15) 0.0229(13) 0.0226(14) -0.0029(11) -0.0035(11) 0.0053(11)
C36 0.0283(16) 0.0218(13) 0.0157(12) 0.0014(10) -0.0008(11) -0.0009(12)
C38 0.0242(15) 0.0226(13) 0.0178(13) -0.0052(10) -0.0043(11) 0.0060(11)
C40 0.0195(14) 0.0237(13) 0.0213(13) 0.0021(11) -0.0009(11) 0.0036(11)
C42 0.0271(16) 0.0202(13) 0.0227(14) -0.0005(11) -0.0037(11) 0.0062(11)
C44 0.0309(16) 0.0214(13) 0.0210(13) -0.0037(11) -0.0069(12) 0.0032(12)
C46 0.0204(15) 0.0289(14) 0.0214(13) -0.0045(11) -0.0054(11) 0.0023(12)
C48 0.0242(15) 0.0206(13) 0.0197(13) -0.0043(10) -0.0063(11) 0.0054(11)
N2 0.0326(16) 0.0314(15) 0.070(2) -0.0198(14) 0.0047(15) -0.0026(12)
C50 0.0239(14) 0.0203(12) 0.0199(13) -0.0044(11) -0.0036(11) 0.0018(11)
C52 0.0243(15) 0.0256(14) 0.0159(12) -0.0016(10) -0.0006(11) 0.0007(11)
C54 0.0217(15) 0.0315(15) 0.0256(14) -0.0001(12) -0.0032(12) 0.0045(12)
C56 0.0220(15) 0.0226(13) 0.0236(14) -0.0055(11) -0.0035(11) 0.0044(11)
C58 0.0240(15) 0.0285(14) 0.0183(13) -0.0039(11) -0.0033(11) 0.0041(12)
C60 0.0263(17) 0.0330(16) 0.0313(16) 0.0015(13) 0.0033(13) -0.0023(13)
C62 0.0240(15) 0.0221(13) 0.0163(12) -0.0012(10) 0.0005(11) 0.0008(11)
C31 0.0190(15) 0.0357(16) 0.0209(14) -0.0042(12) -0.0048(11) 0.0058(12)
C2 0.0257(15) 0.0231(13) 0.0197(13) 0.0005(11) 0.0010(11) -0.0015(11)
C33 0.0312(17) 0.0237(14) 0.0229(14) 0.0020(11) -0.0055(12) 0.0000(12)
C17 0.0189(15) 0.0442(18) 0.0208(14) 0.0070(13) 0.0022(11) 0.0087(13)
C35 0.0280(16) 0.0282(14) 0.0200(13) -0.0081(11) -0.0027(11) 0.0037(12)
C9 0.0279(17) 0.0344(16) 0.0219(14) -0.0023(12) -0.0055(12) -0.0014(13)
C37 0.0199(15) 0.0288(14) 0.0310(15) -0.0001(12) -0.0058(12) 0.0052(12)
C19 0.0179(15) 0.0343(16) 0.0358(16) -0.0035(13) 0.0034(12) 0.0018(12)
C39 0.0311(17) 0.0244(14) 0.0233(14) -0.0035(11) -0.0076(12) -0.0005(12)
C5 0.0268(16) 0.0295(15) 0.0214(14) -0.0066(11) 0.0045(12) -0.0053(12)
C41 0.0281(16) 0.0249(14) 0.0247(14) 0.0026(11) -0.0001(12) 0.0070(12)
C21 0.0269(16) 0.0262(14) 0.0260(14) -0.0047(12) -0.0036(12) 0.0011(12)
C43 0.0247(15) 0.0335(15) 0.0238(14) -0.0070(12) -0.0003(11) 0.0064(13)
C11 0.0348(18) 0.0289(15) 0.0262(15) -0.0014(12) 0.0024(13) 0.0007(13)
C45 0.0291(17) 0.0236(14) 0.0341(16) -0.0094(12) -0.0064(13) 0.0027(12)
C23 0.0161(15) 0.0363(16) 0.0362(17) -0.0053(13) 0.0023(12) 0.0037(12)
C47 0.0273(17) 0.0498(19) 0.0227(15) 0.0049(14) -0.0014(12) 0.0100(15)
C3 0.0262(16) 0.0264(14) 0.0206(14) -0.0009(11) 0.0014(11) 0.0001(12)
C49 0.0349(18) 0.0197(13) 0.0273(15) 0.0010(11) -0.0079(13) 0.0020(12)
C25 0.0343(18) 0.0342(16) 0.0227(14) -0.0022(12) 0.0031(13) 0.0059(14)
C51 0.0307(17) 0.0261(15) 0.0340(16) 0.0045(12) -0.0028(13) 0.0002(13)
C13 0.0283(17) 0.0237(14) 0.0440(18) 0.0019(13) -0.0064(14) -0.0020(12)
C53 0.0253(16) 0.0321(16) 0.0276(15) -0.0036(12) 0.0063(12) 0.0010(12)
C27 0.0310(18) 0.051(2) 0.0318(17) -0.0183(15) -0.0153(14) 0.0180(15)
C55 0.0346(19) 0.0390(17) 0.0290(16) 0.0071(13) 0.0038(13) 0.0047(14)
C7 0.0379(19) 0.0345(17) 0.0335(17) 0.0026(14) 0.0039(14) -0.0017(14)
C57 0.038(2) 0.059(2) 0.0353(18) -0.0258(16) -0.0123(15) 0.0271(17)
C29 0.043(2) 0.100(4) 0.043(2) 0.011(2) 0.0083(18) -0.007(2)
C59 0.081(3) 0.036(2) 0.084(3) -0.018(2) 0.021(3) -0.003(2)
C15 0.061(3) 0.086(3) 0.041(2) 0.000(2) 0.0188(19) 0.036(2)
C61 0.086(2) 0.087(2) 0.109(2) -0.0163(18) -0.0001(18) -0.0061(17)

loop_
_atom_type_symbol
_atom_type_description
_atom_type_scat_dispersion_real
_atom_type_scat_dispersion_imag
_atom_type_scat_source
C C 0.0033 0.0016 'International Tables Vol C Tables 4.2.6.8 and 6.1.1.4'
H H 0.0000 0.0000 'International Tables Vol C Tables 4.2.6.8 and 6.1.1.4'
N N 0.0061 0.0033 'International Tables Vol C Tables 4.2.6.8 and 6.1.1.4'
O O 0.0106 0.0060 'International Tables Vol C Tables 4.2.6.8 and 6.1.1.4'
Zn Zn 0.2839 1.4301 'International Tables Vol C Tables 4.2.6.8 and 6.1.1.4'

loop_
_geom_angle_atom_site_label_1
_geom_angle_atom_site_label_2
_geom_angle_atom_site_label_3
_geom_angle
_geom_angle_site_symmetry_1
_geom_angle_site_symmetry_3
_geom_angle_publ_flag
O1 Zn1 O2 173.96(8) 4_565 . ?
O1 Zn1 O11 99.72(7) 4_565 1_454 ?
O1 Zn1 C17 96.87(8) 4_565 1_454 ?
O8 Zn1 O1 95.55(8) . 4_565 ?
O8 Zn1 O12 108.23(9) . . ?
O8 Zn1 O7 147.05(8) . 1_454 ?
O8 Zn1 O2 85.41(8) . . ?
O8 Zn1 O11 88.70(8) . 1_454 ?
O8 Zn1 C17 117.79(9) . 1_454 ?
O12 Zn1 O1 89.37(8) . 4_565 ?
O12 Zn1 O7 103.45(9) . 1_454 ?
O12 Zn1 O2 84.67(8) . . ?
O12 Zn1 O11 160.02(8) . 1_454 ?
O12 Zn1 C17 132.54(10) . 1_454 ?
O7 Zn1 O1 93.58(8) 1_454 4_565 ?
O7 Zn1 O2 88.78(8) 1_454 . ?
O7 Zn1 O11 58.53(7) 1_454 1_454 ?
O7 Zn1 C17 29.44(9) 1_454 1_454 ?
O2 Zn1 O11 86.25(8) . 1_454 ?
O2 Zn1 C17 87.92(8) . 1_454 ?
O11 Zn1 C17 29.12(8) 1_454 1_454 ?
O4 Zn2 O6 119.07(9) . . ?
O4 Zn2 O10 117.81(9) . 4_566 ?
O4 Zn2 O9 110.82(9) . . ?
O6 Zn2 O9 103.54(9) . . ?
O10 Zn2 O6 102.72(8) 4_566 . ?
O10 Zn2 O9 100.45(8) 4_566 . ?
C36 O1 Zn1 145.41(19) . 4_566 ?
C36 O4 Zn2 118.61(18) . . ?
C1 O6 Zn2 118.87(17) . . ?
C62 O8 Zn1 130.57(18) . . ?
C62 O10 Zn2 135.04(18) . 4_565 ?
Zn1 O12 H12A 121.0 . . ?
Zn1 O12 H12B 121.6 . . ?
H12A O12 H12B 104.6 . . ?
C17 O7 Zn1 97.47(18) . 1_656 ?
C47 O2 Zn1 119.3(2) . . ?
Zn2 O9 H9A 109.4 . . ?
Zn2 O9 H9B 109.5 . . ?
H9A O9 H9B 104.5 . . ?
C17 O11 Zn1 82.56(17) . 1_656 ?
O6 C1 C12 115.7(2) . . ?
O5 C1 O6 124.3(2) . . ?
O5 C1 C12 119.9(2) . . ?
C16 C4 C6 119.3(2) . . ?
C33 C4 C6 122.1(2) . . ?
C33 C4 C16 118.6(2) . . ?
C8 C6 C4 119.6(2) . . ?
C8 C6 C28 120.5(2) . . ?
C28 C6 C4 119.7(2) . . ?
C6 C8 C24 119.9(2) . . ?
C6 C8 C3 121.9(2) . . ?
C3 C8 C24 118.2(2) . . ?
C14 C10 C24 120.3(2) . . ?
C14 C10 C40 119.8(2) . . ?
C24 C10 C40 119.9(2) . . ?
C42 C12 C1 121.1(2) . . ?
C42 C12 C39 118.9(2) . . ?
C39 C12 C1 120.1(2) . . ?
C10 C14 C28 120.4(2) . . ?
C10 C14 C2 122.3(2) . . ?
C2 C14 C28 117.3(2) . . ?
C4 C16 H16 119.6 . . ?
C41 C16 C4 120.9(3) . . ?
C41 C16 H16 119.6 . . ?
C52 C18 H18 119.7 . . ?
C52 C18 C58 120.7(3) . . ?
C58 C18 H18 119.7 . . ?
C32 C20 C48 120.1(3) . . ?
C32 C20 C25 122.1(3) . . ?
C25 C20 C48 117.8(3) . . ?
C26 C22 C62 120.1(2) . . ?
C26 C22 C31 119.4(2) . . ?
C31 C22 C62 120.5(2) . . ?
C10 C24 C8 119.6(2) . . ?
C10 C24 C37 122.3(2) . . ?
C37 C24 C8 117.9(2) . . ?
C22 C26 H26 119.7 . . ?
C22 C26 C46 120.7(3) . . ?
C46 C26 H26 119.7 . . ?
C6 C28 C14 119.3(2) . . ?
C6 C28 C54 121.9(2) . . ?
C54 C28 C14 118.8(2) . . ?
C9 C30 C17 120.6(3) . . ?
C9 C30 C41 119.4(2) . . ?
C41 C30 C17 120.1(3) . . ?
C47 N1 C29 121.6(3) . . ?
C47 N1 C15 120.2(3) . . ?
C29 N1 C15 117.9(3) . . ?
C20 C32 C56 120.3(2) . . ?
C20 C32 C35 119.9(3) . . ?
C56 C32 C35 119.7(3) . . ?
C38 C34 C56 119.8(3) . . ?
C38 C34 C11 122.4(3) . . ?
C11 C34 C56 117.8(3) . . ?
O1 C36 O4 124.1(2) . . ?
O1 C36 C52 120.3(2) . . ?
O4 C36 C52 115.6(2) . . ?
C34 C38 C48 120.5(2) . . ?
C34 C38 C50 119.8(2) . . ?
C48 C38 C50 119.6(2) . . ?
C44 C40 C10 120.4(2) . . ?
C44 C40 C49 118.3(2) . . ?
C49 C40 C10 121.3(2) . . ?
C12 C42 H42 119.9 . . ?
C12 C42 C44 120.3(2) . . ?
C44 C42 H42 119.9 . . ?
C40 C44 C42 121.0(3) . . ?
C40 C44 H44 119.5 . . ?
C42 C44 H44 119.5 . . ?
C26 C46 H46 119.9 . . ?
C26 C46 C50 120.2(3) . . ?
C50 C46 H46 119.9 . . ?
C38 C48 C20 119.5(2) . . ?
C38 C48 C21 122.5(2) . . ?
C21 C48 C20 118.1(3) . . ?
C60 N2 C59 121.7(3) . . ?
C60 N2 C61 121.1(3) . . ?
C61 N2 C59 117.2(3) . . ?
C46 C50 C38 122.1(2) . . ?
C46 C50 C43 118.7(2) . . ?
C43 C50 C38 119.1(2) . . ?
C18 C52 C36 120.4(2) . . ?
C18 C52 C27 119.1(2) . . ?
C27 C52 C36 120.5(3) . . ?
C28 C54 H54 119.3 . . ?
C19 C54 C28 121.5(3) . . ?
C19 C54 H54 119.3 . . ?
C32 C56 C34 119.7(3) . . ?
C32 C56 C45 122.2(3) . . ?
C45 C56 C34 118.1(3) . . ?
C18 C58 H58 119.7 . . ?
C35 C58 C18 120.6(3) . . ?
C35 C58 H58 119.7 . . ?
O3 C60 N2 125.9(3) . . ?
O3 C60 H60 117.0 . . ?
N2 C60 H60 117.0 . . ?
O8 C62 O10 125.6(2) . . ?
O8 C62 C22 117.0(2) . . ?
O10 C62 C22 117.4(2) . . ?
C22 C31 H31 119.9 . . ?
C43 C31 C22 120.3(3) . . ?
C43 C31 H31 119.9 . . ?
C14 C2 H2 119.1 . . ?
C5 C2 C14 121.8(3) . . ?
C5 C2 H2 119.1 . . ?
C4 C33 H33 119.7 . . ?
C9 C33 C4 120.7(3) . . ?
C9 C33 H33 119.7 . . ?
O7 C17 Zn1 53.09(14) . 1_656 ?
O7 C17 C30 118.6(3) . . ?
O11 C17 Zn1 68.33(15) . 1_656 ?
O11 C17 O7 121.4(3) . . ?
O11 C17 C30 120.1(3) . . ?
C30 C17 Zn1 171.3(2) . 1_656 ?
C58 C35 C32 122.3(3) . . ?
C58 C35 C57 118.7(3) . . ?
C57 C35 C32 118.9(3) . . ?
C30 C9 H9 119.8 . . ?
C33 C9 C30 120.3(3) . . ?
C33 C9 H9 119.8 . . ?
C24 C37 H37 119.2 . . ?
C23 C37 C24 121.5(3) . . ?
C23 C37 H37 119.2 . . ?
C54 C19 H19 120.2 . . ?
C54 C19 C5 119.6(3) . . ?
C5 C19 H19 120.2 . . ?
C12 C39 H39 119.6 . . ?
C49 C39 C12 120.7(3) . . ?
C49 C39 H39 119.6 . . ?
C2 C5 C19 120.9(3) . . ?
C2 C5 H5 119.5 . . ?
C19 C5 H5 119.5 . . ?
C16 C41 C30 120.1(3) . . ?
C16 C41 H41 119.9 . . ?
C30 C41 H41 119.9 . . ?
C48 C21 H21 119.1 . . ?
C51 C21 C48 121.9(3) . . ?
C51 C21 H21 119.1 . . ?
C50 C43 H43 119.6 . . ?
C31 C43 C50 120.7(3) . . ?
C31 C43 H43 119.6 . . ?
C34 C11 H11 119.2 . . ?
C7 C11 C34 121.6(3) . . ?
C7 C11 H11 119.2 . . ?
C56 C45 H45 119.2 . . ?
C13 C45 C56 121.6(3) . . ?
C13 C45 H45 119.2 . . ?
C37 C23 H23 119.9 . . ?
C37 C23 C53 120.3(3) . . ?
C53 C23 H23 119.9 . . ?
O2 C47 N1 124.6(3) . . ?
O2 C47 H47 117.7 . . ?
N1 C47 H47 117.7 . . ?
C8 C3 H3 119.3 . . ?
C53 C3 C8 121.4(3) . . ?
C53 C3 H3 119.3 . . ?
C40 C49 H49 119.6 . . ?
C39 C49 C40 120.8(3) . . ?
C39 C49 H49 119.6 . . ?
C20 C25 H25 119.2 . . ?
C55 C25 C20 121.7(3) . . ?
C55 C25 H25 119.2 . . ?
C21 C51 H51 119.9 . . ?
C21 C51 C55 120.2(3) . . ?
C55 C51 H51 119.9 . . ?
C45 C13 H13 120.0 . . ?
C45 C13 C7 120.1(3) . . ?
C7 C13 H13 120.0 . . ?
C23 C53 H53 119.7 . . ?
C3 C53 C23 120.7(3) . . ?
C3 C53 H53 119.7 . . ?
C52 C27 H27 120.0 . . ?
C52 C27 C57 120.0(3) . . ?
C57 C27 H27 120.0 . . ?
C25 C55 C51 120.4(3) . . ?
C25 C55 H55 119.8 . . ?
C51 C55 H55 119.8 . . ?
C11 C7 C13 120.8(3) . . ?
C11 C7 H7 119.6 . . ?
C13 C7 H7 119.6 . . ?
C35 C57 H57 119.5 . . ?
C27 C57 C35 120.9(3) . . ?
C27 C57 H57 119.5 . . ?
N1 C29 H29A 109.5 . . ?
N1 C29 H29B 109.5 . . ?
N1 C29 H29C 109.5 . . ?
H29A C29 H29B 109.5 . . ?
H29A C29 H29C 109.5 . . ?
H29B C29 H29C 109.5 . . ?
N2 C59 H59A 109.5 . . ?
N2 C59 H59B 109.5 . . ?
N2 C59 H59C 109.5 . . ?
H59A C59 H59B 109.5 . . ?
H59A C59 H59C 109.5 . . ?
H59B C59 H59C 109.5 . . ?
N1 C15 H15A 109.5 . . ?
N1 C15 H15B 109.5 . . ?
N1 C15 H15C 109.5 . . ?
H15A C15 H15B 109.5 . . ?
H15A C15 H15C 109.5 . . ?
H15B C15 H15C 109.5 . . ?
N2 C61 H61A 109.5 . . ?
N2 C61 H61B 109.5 . . ?
N2 C61 H61C 109.5 . . ?
H61A C61 H61B 109.5 . . ?
H61A C61 H61C 109.5 . . ?
H61B C61 H61C 109.5 . . ?

loop_
_geom_bond_atom_site_label_1
_geom_bond_atom_site_label_2
_geom_bond_distance
_geom_bond_site_symmetry_2
_geom_bond_publ_flag
Zn1 O1 2.1097(19) 4_565 ?
Zn1 O8 1.9914(18) . ?
Zn1 O12 2.012(2) . ?
Zn1 O7 2.059(2) 1_454 ?
Zn1 O2 2.187(2) . ?
Zn1 O11 2.393(2) 1_454 ?
Zn1 C17 2.553(3) 1_454 ?
Zn2 O4 1.9290(19) . ?
Zn2 O6 1.9463(19) . ?
Zn2 O10 1.9461(19) 4_566 ?
Zn2 O9 1.9878(19) . ?
O1 C36 1.243(3) . ?
O4 C36 1.275(3) . ?
O6 C1 1.284(3) . ?
O8 C62 1.248(3) . ?
O10 C62 1.264(3) . ?
O12 H12A 0.8500 . ?
O12 H12B 0.8496 . ?
O3 C60 1.237(4) . ?
O7 C17 1.266(4) . ?
O2 C47 1.244(4) . ?
O9 H9A 0.8513 . ?
O9 H9B 0.8523 . ?
O5 C1 1.234(3) . ?
O11 C17 1.253(4) . ?
C1 C12 1.508(3) . ?
C4 C6 1.492(3) . ?
C4 C16 1.394(4) . ?
C4 C33 1.392(4) . ?
C6 C8 1.405(4) . ?
C6 C28 1.406(4) . ?
C8 C24 1.440(4) . ?
C8 C3 1.431(4) . ?
C10 C14 1.399(4) . ?
C10 C24 1.408(4) . ?
C10 C40 1.492(3) . ?
C12 C42 1.387(4) . ?
C12 C39 1.388(4) . ?
C14 C28 1.441(3) . ?
C14 C2 1.431(4) . ?
C16 H16 0.9300 . ?
C16 C41 1.385(4) . ?
C18 H18 0.9300 . ?
C18 C52 1.385(4) . ?
C18 C58 1.391(4) . ?
C20 C32 1.396(4) . ?
C20 C48 1.442(4) . ?
C20 C25 1.432(4) . ?
C22 C26 1.384(4) . ?
C22 C62 1.502(3) . ?
C22 C31 1.389(4) . ?
C24 C37 1.430(4) . ?
C26 H26 0.9300 . ?
C26 C46 1.386(4) . ?
C28 C54 1.424(4) . ?
C30 C17 1.499(4) . ?
C30 C9 1.388(4) . ?
C30 C41 1.391(4) . ?
N1 C47 1.329(4) . ?
N1 C29 1.446(5) . ?
N1 C15 1.462(5) . ?
C32 C56 1.405(4) . ?
C32 C35 1.498(4) . ?
C34 C38 1.396(4) . ?
C34 C56 1.444(4) . ?
C34 C11 1.434(4) . ?
C36 C52 1.499(3) . ?
C38 C48 1.408(4) . ?
C38 C50 1.492(3) . ?
C40 C44 1.387(4) . ?
C40 C49 1.393(4) . ?
C42 H42 0.9300 . ?
C42 C44 1.394(4) . ?
C44 H44 0.9300 . ?
C46 H46 0.9300 . ?
C46 C50 1.392(4) . ?
C48 C21 1.428(4) . ?
N2 C60 1.304(4) . ?
N2 C59 1.454(4) . ?
N2 C61 1.439(6) . ?
C50 C43 1.398(4) . ?
C52 C27 1.388(4) . ?
C54 H54 0.9300 . ?
C54 C19 1.365(4) . ?
C56 C45 1.430(4) . ?
C58 H58 0.9300 . ?
C58 C35 1.377(4) . ?
C60 H60 0.9300 . ?
C31 H31 0.9300 . ?
C31 C43 1.380(4) . ?
C2 H2 0.9300 . ?
C2 C5 1.351(4) . ?
C33 H33 0.9300 . ?
C33 C9 1.387(4) . ?
C35 C57 1.394(4) . ?
C9 H9 0.9300 . ?
C37 H37 0.9300 . ?
C37 C23 1.356(4) . ?
C19 H19 0.9300 . ?
C19 C5 1.415(4) . ?
C39 H39 0.9300 . ?
C39 C49 1.385(4) . ?
C5 H5 0.9300 . ?
C41 H41 0.9300 . ?
C21 H21 0.9300 . ?
C21 C51 1.354(4) . ?
C43 H43 0.9300 . ?
C11 H11 0.9300 . ?
C11 C7 1.351(4) . ?
C45 H45 0.9300 . ?
C45 C13 1.361(4) . ?
C23 H23 0.9300 . ?
C23 C53 1.414(4) . ?
C47 H47 0.9300 . ?
C3 H3 0.9300 . ?
C3 C53 1.350(4) . ?
C49 H49 0.9300 . ?
C25 H25 0.9300 . ?
C25 C55 1.357(4) . ?
C51 H51 0.9300 . ?
C51 C55 1.415(4) . ?
C13 H13 0.9300 . ?
C13 C7 1.412(4) . ?
C53 H53 0.9300 . ?
C27 H27 0.9300 . ?
C27 C57 1.388(4) . ?
C55 H55 0.9300 . ?
C7 H7 0.9300 . ?
C57 H57 0.9300 . ?
C29 H29A 0.9600 . ?
C29 H29B 0.9600 . ?
C29 H29C 0.9600 . ?
C59 H59A 0.9600 . ?
C59 H59B 0.9600 . ?
C59 H59C 0.9600 . ?
C15 H15A 0.9600 . ?
C15 H15B 0.9600 . ?
C15 H15C 0.9600 . ?
C61 H61A 0.9600 . ?
C61 H61B 0.9600 . ?
C61 H61C 0.9600 . ?

loop_
_geom_torsion_atom_site_label_1
_geom_torsion_atom_site_label_2
_geom_torsion_atom_site_label_3
_geom_torsion_atom_site_label_4
_geom_torsion
_geom_torsion_site_symmetry_1
_geom_torsion_site_symmetry_2
_geom_torsion_site_symmetry_3
_geom_torsion_site_symmetry_4
_geom_torsion_publ_flag
Zn1 O1 C36 O4 -104.5(4) 4_566 . . . ?
Zn1 O1 C36 C52 77.9(4) 4_566 . . . ?
Zn1 O8 C62 O10 10.8(4) . . . . ?
Zn1 O8 C62 C22 -167.79(18) . . . . ?
Zn1 O7 C17 O11 -3.0(3) 1_656 . . . ?
Zn1 O7 C17 C30 177.1(2) 1_656 . . . ?
Zn1 O2 C47 N1 176.6(2) . . . . ?
Zn1 O11 C17 O7 2.6(3) 1_656 . . . ?
Zn1 O11 C17 C30 -177.5(3) 1_656 . . . ?
Zn2 O4 C36 O1 9.2(4) . . . . ?
Zn2 O4 C36 C52 -173.02(17) . . . . ?
Zn2 O6 C1 O5 19.8(4) . . . . ?
Zn2 O6 C1 C12 -158.78(18) . . . . ?
Zn2 O10 C62 O8 77.9(4) 4_565 . . . ?
Zn2 O10 C62 C22 -103.5(3) 4_565 . . . ?
O1 C36 C52 C18 8.2(4) . . . . ?
O1 C36 C52 C27 -172.9(3) . . . . ?
O4 C36 C52 C18 -169.6(3) . . . . ?
O4 C36 C52 C27 9.2(4) . . . . ?
O6 C1 C12 C42 -1.9(4) . . . . ?
O6 C1 C12 C39 177.8(3) . . . . ?
O5 C1 C12 C42 179.5(3) . . . . ?
O5 C1 C12 C39 -0.8(4) . . . . ?
C1 C12 C42 C44 177.9(3) . . . . ?
C1 C12 C39 C49 -177.7(3) . . . . ?
C4 C6 C8 C24 -175.0(2) . . . . ?
C4 C6 C8 C3 2.2(4) . . . . ?
C4 C6 C28 C14 174.0(2) . . . . ?
C4 C6 C28 C54 -5.8(4) . . . . ?
C4 C16 C41 C30 -0.1(5) . . . . ?
C4 C33 C9 C30 0.4(5) . . . . ?
C6 C4 C16 C41 178.3(3) . . . . ?
C6 C4 C33 C9 -178.5(3) . . . . ?
C6 C8 C24 C10 0.3(4) . . . . ?
C6 C8 C24 C37 176.1(2) . . . . ?
C6 C8 C3 C53 -176.1(3) . . . . ?
C6 C28 C54 C19 179.4(3) . . . . ?
C8 C6 C28 C14 -1.0(4) . . . . ?
C8 C6 C28 C54 179.2(3) . . . . ?
C8 C24 C37 C23 0.0(4) . . . . ?
C8 C3 C53 C23 0.1(4) . . . . ?
C10 C14 C28 C6 1.5(4) . . . . ?
C10 C14 C28 C54 -178.6(3) . . . . ?
C10 C14 C2 C5 179.6(3) . . . . ?
C10 C24 C37 C23 175.6(3) . . . . ?
C10 C40 C44 C42 179.2(3) . . . . ?
C10 C40 C49 C39 -179.0(3) . . . . ?
C12 C42 C44 C40 0.3(5) . . . . ?
C12 C39 C49 C40 -0.7(5) . . . . ?
C14 C10 C24 C8 0.2(4) . . . . ?
C14 C10 C24 C37 -175.4(3) . . . . ?
C14 C10 C40 C44 -105.0(3) . . . . ?
C14 C10 C40 C49 73.1(4) . . . . ?
C14 C28 C54 C19 -0.5(4) . . . . ?
C14 C2 C5 C19 -1.6(4) . . . . ?
C16 C4 C6 C8 92.0(3) . . . . ?
C16 C4 C6 C28 -83.1(3) . . . . ?
C16 C4 C33 C9 1.4(4) . . . . ?
C18 C52 C27 C57 -0.3(5) . . . . ?
C18 C58 C35 C32 179.5(3) . . . . ?
C18 C58 C35 C57 0.5(5) . . . . ?
C20 C32 C56 C34 -3.1(4) . . . . ?
C20 C32 C56 C45 175.7(3) . . . . ?
C20 C32 C35 C58 -81.7(4) . . . . ?
C20 C32 C35 C57 97.3(4) . . . . ?
C20 C48 C21 C51 3.0(4) . . . . ?
C20 C25 C55 C51 1.3(5) . . . . ?
C22 C26 C46 C50 0.7(4) . . . . ?
C22 C31 C43 C50 0.7(4) . . . . ?
C24 C8 C3 C53 1.1(4) . . . . ?
C24 C10 C14 C28 -1.1(4) . . . . ?
C24 C10 C14 C2 179.8(2) . . . . ?
C24 C10 C40 C44 74.5(4) . . . . ?
C24 C10 C40 C49 -107.4(3) . . . . ?
C24 C37 C23 C53 1.2(5) . . . . ?
C26 C22 C62 O8 -166.5(3) . . . . ?
C26 C22 C62 O10 14.8(4) . . . . ?
C26 C22 C31 C43 -0.4(4) . . . . ?
C26 C46 C50 C38 -177.9(3) . . . . ?
C26 C46 C50 C43 -0.4(4) . . . . ?
C28 C6 C8 C24 0.0(4) . . . . ?
C28 C6 C8 C3 177.2(3) . . . . ?
C28 C14 C2 C5 0.6(4) . . . . ?
C28 C54 C19 C5 -0.5(4) . . . . ?
C32 C20 C48 C38 -0.5(4) . . . . ?
C32 C20 C48 C21 178.6(3) . . . . ?
C32 C20 C25 C55 179.3(3) . . . . ?
C32 C56 C45 C13 179.2(3) . . . . ?
C32 C35 C57 C27 -179.3(3) . . . . ?
C34 C38 C48 C20 -0.5(4) . . . . ?
C34 C38 C48 C21 -179.6(3) . . . . ?
C34 C38 C50 C46 70.2(4) . . . . ?
C34 C38 C50 C43 -107.2(3) . . . . ?
C34 C56 C45 C13 -2.0(4) . . . . ?
C34 C11 C7 C13 -1.0(5) . . . . ?
C36 C52 C27 C57 -179.1(3) . . . . ?
C38 C34 C56 C32 2.0(4) . . . . ?
C38 C34 C56 C45 -176.8(3) . . . . ?
C38 C34 C11 C7 178.2(3) . . . . ?
C38 C48 C21 C51 -177.9(3) . . . . ?
C38 C50 C43 C31 177.2(3) . . . . ?
C40 C10 C14 C28 178.3(2) . . . . ?
C40 C10 C14 C2 -0.8(4) . . . . ?
C40 C10 C24 C8 -179.2(2) . . . . ?
C40 C10 C24 C37 5.2(4) . . . . ?
C42 C12 C39 C49 2.0(5) . . . . ?
C44 C40 C49 C39 -0.8(5) . . . . ?
C46 C50 C43 C31 -0.3(4) . . . . ?
C48 C20 C32 C56 2.3(4) . . . . ?
C48 C20 C32 C35 -175.2(2) . . . . ?
C48 C20 C25 C55 0.4(4) . . . . ?
C48 C38 C50 C46 -113.4(3) . . . . ?
C48 C38 C50 C43 69.1(4) . . . . ?
C48 C21 C51 C55 -1.3(5) . . . . ?
C50 C38 C48 C20 -176.8(2) . . . . ?
C50 C38 C48 C21 4.1(4) . . . . ?
C52 C18 C58 C35 -0.7(4) . . . . ?
C52 C27 C57 C35 0.2(6) . . . . ?
C54 C19 C5 C2 1.6(4) . . . . ?
C56 C32 C35 C58 100.7(4) . . . . ?
C56 C32 C35 C57 -80.3(4) . . . . ?
C56 C34 C38 C48 -0.2(4) . . . . ?
C56 C34 C38 C50 176.1(2) . . . . ?
C56 C34 C11 C7 -0.8(4) . . . . ?
C56 C45 C13 C7 0.3(5) . . . . ?
C58 C18 C52 C36 179.4(3) . . . . ?
C58 C18 C52 C27 0.5(4) . . . . ?
C58 C35 C57 C27 -0.3(5) . . . . ?
C62 C22 C26 C46 180.0(2) . . . . ?
C62 C22 C31 C43 179.3(3) . . . . ?
C31 C22 C26 C46 -0.3(4) . . . . ?
C31 C22 C62 O8 13.7(4) . . . . ?
C31 C22 C62 O10 -164.9(3) . . . . ?
C2 C14 C28 C6 -179.4(2) . . . . ?
C2 C14 C28 C54 0.5(4) . . . . ?
C33 C4 C6 C8 -88.2(4) . . . . ?
C33 C4 C6 C28 96.8(3) . . . . ?
C33 C4 C16 C41 -1.5(4) . . . . ?
C17 C30 C9 C33 178.0(3) . . . . ?
C17 C30 C41 C16 -178.2(3) . . . . ?
C35 C32 C56 C34 174.5(2) . . . . ?
C35 C32 C56 C45 -6.8(4) . . . . ?
C9 C30 C17 O7 -166.4(3) . . . . ?
C9 C30 C17 O11 13.7(4) . . . . ?
C9 C30 C41 C16 1.8(4) . . . . ?
C37 C23 C53 C3 -1.3(5) . . . . ?
C39 C12 C42 C44 -1.8(4) . . . . ?
C41 C30 C17 O7 13.6(4) . . . . ?
C41 C30 C17 O11 -166.3(3) . . . . ?
C41 C30 C9 C33 -2.0(4) . . . . ?
C21 C51 C55 C25 -0.9(5) . . . . ?
C11 C34 C38 C48 -179.2(3) . . . . ?
C11 C34 C38 C50 -2.9(4) . . . . ?
C11 C34 C56 C32 -179.0(3) . . . . ?
C11 C34 C56 C45 2.3(4) . . . . ?
C45 C13 C7 C11 1.3(5) . . . . ?
C3 C8 C24 C10 -176.9(2) . . . . ?
C3 C8 C24 C37 -1.1(4) . . . . ?
C49 C40 C44 C42 1.0(4) . . . . ?
C25 C20 C32 C56 -176.5(3) . . . . ?
C25 C20 C32 C35 5.9(4) . . . . ?
C25 C20 C48 C38 178.4(3) . . . . ?
C25 C20 C48 C21 -2.5(4) . . . . ?
C29 N1 C47 O2 -0.4(5) . . . . ?
C59 N2 C60 O3 179.4(3) . . . . ?
C15 N1 C47 O2 -174.5(3) . . . . ?
C61 N2 C60 O3 2.1(6) . . . . ?
